data_7051660
loop_
_publ_author_name
'Mucha, Bartosz'
'K\/lys, Arkadiusz'
'Zakrzewski, Janusz'
'Makal, Anna'
'Wo\'zniak, Krzysztof'

_publ_section_title
;
 Unusual diastereoselective reduction of
 2-propionyl-3,3&#x2032;,4,4&#x2032;-tetramethyl-1,1&#x2032;-diphosphaferrocene
 to the corresponding alcohol by BH3&#x00B7;Me2S. X-Ray diffraction and
 DFT study
;
_journal_issue 4
_journal_name_full 'New Journal of Chemistry'
_journal_page_first 807
_journal_paper_doi 10.1039/b818242f
_journal_volume 33
_journal_year 2009
_chemical_formula_moiety 'C15 H20 Fe O P2'
_chemical_formula_sum 'C15 H20 Fe O P2'
_chemical_formula_weight 334.10
_chemical_name_systematic
;
?
;
_space_group_IT_number 14
_symmetry_cell_setting monoclinic
_symmetry_space_group_name_Hall '-P 2yn'
_symmetry_space_group_name_H-M 'P 1 21/n 1'
_atom_sites_solution_hydrogens geom
_atom_sites_solution_primary direct
_atom_sites_solution_secondary difmap
_audit_creation_method SHELXL-97
_cell_angle_alpha 90.00
_cell_angle_beta 99.3960(10)
_cell_angle_gamma 90.00
_cell_formula_units_Z 4
_cell_length_a 7.26050(10)
_cell_length_b 22.7352(5)
_cell_length_c 9.2648(2)
_cell_measurement_reflns_used 3200
_cell_measurement_temperature 296(2)
_cell_measurement_theta_max 34.81
_cell_measurement_theta_min 1.79
_cell_volume 1508.81(5)
_computing_cell_refinement 'Bruker SMART'
_computing_data_collection 'Bruker SMART'
_computing_data_reduction 'Bruker SAINT'
_computing_structure_refinement 'SHELXL-97 (Sheldrick, 1997)'
_computing_structure_solution 'SHELXL-97 (Sheldrick, 1997)'
_diffrn_ambient_temperature 296(2)
_diffrn_measured_fraction_theta_full 0.981
_diffrn_measured_fraction_theta_max 0.981
_diffrn_measurement_device_type 'CCD area detector'
_diffrn_measurement_method 'omega scans'
_diffrn_radiation_monochromator 'multi-layer optics'
_diffrn_radiation_source 'TXS rotating anode'
_diffrn_radiation_type MoK\a
_diffrn_radiation_wavelength 0.71073
_diffrn_reflns_av_R_equivalents 0.0398
_diffrn_reflns_av_sigmaI/netI 0.0277
_diffrn_reflns_limit_h_max 11
_diffrn_reflns_limit_h_min -11
_diffrn_reflns_limit_k_max 36
_diffrn_reflns_limit_k_min -36
_diffrn_reflns_limit_l_max 14
_diffrn_reflns_limit_l_min -13
_diffrn_reflns_number 44533
_diffrn_reflns_theta_full 34.81
_diffrn_reflns_theta_max 34.81
_diffrn_reflns_theta_min 1.79
_exptl_absorpt_coefficient_mu 1.200
_exptl_absorpt_correction_T_max 0.85
_exptl_absorpt_correction_T_min 0.70
_exptl_absorpt_correction_type multi-scan
_exptl_absorpt_process_details 'Sheldrick, G. M. (1996). SADABS. University of Gottingen, Germany.'
_exptl_crystal_colour red
_exptl_crystal_density_diffrn 1.471
_exptl_crystal_density_method 'not measured'
_exptl_crystal_description prismatic
_exptl_crystal_F_000 696
_exptl_crystal_size_max 0.25
_exptl_crystal_size_mid 0.20
_exptl_crystal_size_min 0.14
_refine_diff_density_max 1.648
_refine_diff_density_min -1.212
_refine_diff_density_rms 0.090
_refine_ls_extinction_method none
_refine_ls_goodness_of_fit_ref 1.067
_refine_ls_hydrogen_treatment constr
_refine_ls_matrix_type full
_refine_ls_number_parameters 177
_refine_ls_number_reflns 6437
_refine_ls_number_restraints 0
_refine_ls_restrained_S_all 1.067
_refine_ls_R_factor_all 0.0515
_refine_ls_R_factor_gt 0.0431
_refine_ls_shift/su_max 0.001
_refine_ls_shift/su_mean 0.000
_refine_ls_structure_factor_coef Fsqd
_refine_ls_weighting_details 'calc w=1/[\s^2^(Fo^2^)+(0.0396P)^2^+1.7141P] where P=(Fo^2^+2Fc^2^)/3'
_refine_ls_weighting_scheme calc
_refine_ls_wR_factor_gt 0.1028
_refine_ls_wR_factor_ref 0.1064
_reflns_number_gt 5501
_reflns_number_total 6437
_reflns_threshold_expression >2sigma(I)
_cod_data_source_file b818242f.txt
_cod_data_source_block bmoctan_12042008_0m
_cod_original_sg_symbol_H-M P2(1)/n
_cod_database_code 7051660

loop_
_symmetry_equiv_pos_as_xyz
'x, y, z'
'-x+1/2, y+1/2, -z+1/2'
'-x, -y, -z'
'x-1/2, -y-1/2, z-1/2'

loop_
_atom_site_label
_atom_site_type_symbol
_atom_site_fract_x
_atom_site_fract_y
_atom_site_fract_z
_atom_site_U_iso_or_equiv
_atom_site_adp_type
_atom_site_occupancy
_atom_site_symmetry_multiplicity
_atom_site_calc_flag
_atom_site_refinement_flags
_atom_site_disorder_assembly
_atom_site_disorder_group
Fe1 Fe 0.78538(3) 0.091472(10) 0.77975(2) 0.01470(6) Uani 1 1 d . . .
P1 P 0.50185(6) 0.046733(18) 0.76399(5) 0.01966(9) Uani 1 1 d . . .
P2 P 0.99217(8) 0.01581(2) 0.77832(8) 0.03723(14) Uani 1 1 d . . .
O1 O 0.4331(3) 0.19085(6) 0.51554(18) 0.0399(4) Uani 1 1 d . . .
C1 C 0.5176(2) 0.12097(6) 0.70228(18) 0.0166(3) Uani 1 1 d . . .
C2 C 0.6075(2) 0.16006(7) 0.81439(19) 0.0185(3) Uani 1 1 d . . .
C3 C 0.6682(2) 0.12936(8) 0.94765(19) 0.0225(3) Uani 1 1 d . . .
C4 C 0.6228(2) 0.06877(8) 0.9363(2) 0.0240(3) Uani 1 1 d . . .
H4 H 0.6542 0.0426 1.0137 0.029 Uiso 1 1 calc R . .
C5 C 0.6315(2) 0.22499(7) 0.7969(2) 0.0263(4) Uani 1 1 d . . .
H5A H 0.5153 0.2446 0.8011 0.039 Uiso 1 1 calc R . .
H5B H 0.6694 0.2328 0.7042 0.039 Uiso 1 1 calc R . .
H5C H 0.7252 0.2393 0.8742 0.039 Uiso 1 1 calc R . .
C6 C 0.7703(3) 0.15722(11) 1.0845(2) 0.0349(4) Uani 1 1 d . . .
H6A H 0.6821 0.1754 1.1372 0.052 Uiso 1 1 calc R . .
H6B H 0.8551 0.1864 1.0592 0.052 Uiso 1 1 calc R . .
H6C H 0.8390 0.1276 1.1447 0.052 Uiso 1 1 calc R . .
C7 C 1.0660(3) 0.08230(12) 0.8654(2) 0.0349(5) Uani 1 1 d . . .
H7 H 1.1169 0.0845 0.9642 0.042 Uiso 1 1 calc R . .
C8 C 1.0419(2) 0.13237(9) 0.7731(3) 0.0320(4) Uani 1 1 d . . .
C9 C 0.9530(3) 0.11632(9) 0.6289(2) 0.0282(4) Uani 1 1 d . . .
C10 C 0.9173(3) 0.05576(9) 0.6183(2) 0.0282(4) Uani 1 1 d . . .
H10 H 0.8582 0.0381 0.5326 0.034 Uiso 1 1 calc R . .
C11 C 1.1058(4) 0.19294(13) 0.8176(5) 0.0783(14) Uani 1 1 d . . .
H11A H 1.1350 0.1951 0.9223 0.117 Uiso 1 1 calc R . .
H11B H 1.0086 0.2206 0.7830 0.117 Uiso 1 1 calc R . .
H11C H 1.2151 0.2022 0.7761 0.117 Uiso 1 1 calc R . .
C12 C 0.9087(4) 0.15883(16) 0.5042(4) 0.0667(11) Uani 1 1 d . . .
H12A H 1.0202 0.1672 0.4648 0.100 Uiso 1 1 calc R . .
H12B H 0.8605 0.1946 0.5387 0.100 Uiso 1 1 calc R . .
H12C H 0.8171 0.1418 0.4294 0.100 Uiso 1 1 calc R . .
C13 C 0.4477(2) 0.13932(7) 0.5508(2) 0.0211(3) Uani 1 1 d . . .
C14 C 0.3873(3) 0.09153(8) 0.4396(2) 0.0281(4) Uani 1 1 d . . .
H14A H 0.2786 0.0718 0.4651 0.034 Uiso 1 1 calc R . .
H14B H 0.4866 0.0627 0.4444 0.034 Uiso 1 1 calc R . .
C15 C 0.3401(3) 0.11433(10) 0.2835(2) 0.0349(4) Uani 1 1 d . . .
H15A H 0.2327 0.1395 0.2752 0.052 Uiso 1 1 calc R . .
H15B H 0.3138 0.0817 0.2175 0.052 Uiso 1 1 calc R . .
H15C H 0.4442 0.1362 0.2595 0.052 Uiso 1 1 calc R . .

loop_
_atom_site_aniso_label
_atom_site_aniso_U_11
_atom_site_aniso_U_22
_atom_site_aniso_U_33
_atom_site_aniso_U_23
_atom_site_aniso_U_13
_atom_site_aniso_U_12
Fe1 0.01280(9) 0.01673(10) 0.01466(11) 0.00094(7) 0.00246(7) 0.00167(7)
P1 0.01668(17) 0.01607(17) 0.0267(2) 0.00151(14) 0.00481(15) -0.00110(13)
P2 0.0263(2) 0.0262(2) 0.0628(4) 0.0156(2) 0.0178(2) 0.01211(18)
O1 0.0552(10) 0.0167(6) 0.0387(9) 0.0035(5) -0.0190(7) 0.0027(6)
C1 0.0137(5) 0.0144(6) 0.0209(7) -0.0023(5) 0.0008(5) 0.0008(4)
C2 0.0140(6) 0.0187(6) 0.0229(8) -0.0062(5) 0.0027(5) 0.0012(5)
C3 0.0185(6) 0.0310(8) 0.0188(8) -0.0050(6) 0.0055(5) 0.0013(6)
C4 0.0211(7) 0.0315(8) 0.0211(8) 0.0045(6) 0.0087(6) 0.0000(6)
C5 0.0210(7) 0.0183(7) 0.0378(10) -0.0099(6) -0.0004(7) -0.0012(5)
C6 0.0339(10) 0.0506(13) 0.0199(9) -0.0108(8) 0.0030(7) -0.0010(9)
C7 0.0146(7) 0.0658(15) 0.0232(9) -0.0004(9) -0.0001(6) 0.0043(8)
C8 0.0175(7) 0.0284(8) 0.0537(13) -0.0130(8) 0.0167(8) -0.0059(6)
C9 0.0240(8) 0.0323(9) 0.0317(10) 0.0129(7) 0.0151(7) 0.0078(6)
C10 0.0220(7) 0.0372(9) 0.0266(9) -0.0091(7) 0.0082(6) 0.0027(7)
C11 0.0403(13) 0.0473(15) 0.159(4) -0.054(2) 0.0510(19) -0.0257(12)
C12 0.0542(16) 0.089(2) 0.066(2) 0.0581(18) 0.0384(15) 0.0327(16)
C13 0.0176(6) 0.0172(6) 0.0259(8) -0.0015(5) -0.0046(5) 0.0023(5)
C14 0.0342(9) 0.0212(7) 0.0249(9) -0.0037(6) -0.0072(7) 0.0022(6)
C15 0.0409(11) 0.0369(10) 0.0240(9) -0.0014(8) -0.0038(8) 0.0011(8)

loop_
_atom_type_symbol
_atom_type_description
_atom_type_scat_dispersion_real
_atom_type_scat_dispersion_imag
_atom_type_scat_source
C C 0.0033 0.0016 'International Tables Vol C Tables 4.2.6.8 and 6.1.1.4'
H H 0.0000 0.0000 'International Tables Vol C Tables 4.2.6.8 and 6.1.1.4'
O O 0.0106 0.0060 'International Tables Vol C Tables 4.2.6.8 and 6.1.1.4'
P P 0.1023 0.0942 'International Tables Vol C Tables 4.2.6.8 and 6.1.1.4'
Fe Fe 0.3463 0.8444 'International Tables Vol C Tables 4.2.6.8 and 6.1.1.4'

loop_
_geom_angle_atom_site_label_1
_geom_angle_atom_site_label_2
_geom_angle_atom_site_label_3
_geom_angle
_geom_angle_site_symmetry_1
_geom_angle_site_symmetry_3
_geom_angle_publ_flag
C10 Fe1 C1 113.31(7) . . ?
C10 Fe1 C7 72.26(8) . . ?
C1 Fe1 C7 166.83(8) . . ?
C10 Fe1 C9 39.53(8) . . ?
C1 Fe1 C9 107.39(7) . . ?
C7 Fe1 C9 68.75(8) . . ?
C10 Fe1 C3 176.58(7) . . ?
C1 Fe1 C3 69.46(7) . . ?
C7 Fe1 C3 104.60(8) . . ?
C9 Fe1 C3 138.41(8) . . ?
C10 Fe1 C4 142.13(8) . . ?
C1 Fe1 C4 73.40(7) . . ?
C7 Fe1 C4 110.02(8) . . ?
C9 Fe1 C4 177.88(8) . . ?
C3 Fe1 C4 39.83(7) . . ?
C10 Fe1 C2 140.99(8) . . ?
C1 Fe1 C2 40.56(6) . . ?
C7 Fe1 C2 127.72(8) . . ?
C9 Fe1 C2 110.27(7) . . ?
C3 Fe1 C2 40.03(7) . . ?
C4 Fe1 C2 68.98(7) . . ?
C10 Fe1 C8 68.51(8) . . ?
C1 Fe1 C8 129.48(8) . . ?
C7 Fe1 C8 39.80(9) . . ?
C9 Fe1 C8 40.22(9) . . ?
C3 Fe1 C8 108.25(8) . . ?
C4 Fe1 C8 137.78(9) . . ?
C2 Fe1 C8 104.43(7) . . ?
C10 Fe1 P1 107.36(6) . . ?
C1 Fe1 P1 48.35(4) . . ?
C7 Fe1 P1 143.19(7) . . ?
C9 Fe1 P1 134.51(6) . . ?
C3 Fe1 P1 75.93(5) . . ?
C4 Fe1 P1 47.48(5) . . ?
C2 Fe1 P1 76.56(4) . . ?
C8 Fe1 P1 174.71(7) . . ?
C10 Fe1 P2 47.01(6) . . ?
C1 Fe1 P2 145.33(5) . . ?
C7 Fe1 P2 47.21(7) . . ?
C9 Fe1 P2 75.11(5) . . ?
C3 Fe1 P2 131.78(6) . . ?
C4 Fe1 P2 105.40(5) . . ?
C2 Fe1 P2 171.57(5) . . ?
C8 Fe1 P2 75.25(6) . . ?
P1 Fe1 P2 104.54(2) . . ?
C4 P1 C1 88.46(8) . . ?
C4 P1 Fe1 60.31(6) . . ?
C1 P1 Fe1 59.74(5) . . ?
C10 P2 C7 88.38(10) . . ?
C10 P2 Fe1 59.99(6) . . ?
C7 P2 Fe1 60.06(6) . . ?
C2 C1 C13 123.90(14) . . ?
C2 C1 P1 113.34(12) . . ?
C13 C1 P1 122.75(11) . . ?
C2 C1 Fe1 70.16(8) . . ?
C13 C1 Fe1 125.44(11) . . ?
P1 C1 Fe1 71.91(5) . . ?
C3 C2 C1 111.26(14) . . ?
C3 C2 C5 123.47(15) . . ?
C1 C2 C5 125.25(16) . . ?
C3 C2 Fe1 69.81(9) . . ?
C1 C2 Fe1 69.28(8) . . ?
C5 C2 Fe1 129.40(12) . . ?
C4 C3 C2 112.16(15) . . ?
C4 C3 C6 123.37(18) . . ?
C2 C3 C6 124.47(17) . . ?
C4 C3 Fe1 70.14(10) . . ?
C2 C3 Fe1 70.17(9) . . ?
C6 C3 Fe1 126.96(13) . . ?
C3 C4 P1 114.74(14) . . ?
C3 C4 Fe1 70.03(10) . . ?
P1 C4 Fe1 72.21(7) . . ?
C3 C4 H4 122.6 . . ?
P1 C4 H4 122.6 . . ?
Fe1 C4 H4 126.9 . . ?
C2 C5 H5A 109.5 . . ?
C2 C5 H5B 109.5 . . ?
H5A C5 H5B 109.5 . . ?
C2 C5 H5C 109.5 . . ?
H5A C5 H5C 109.5 . . ?
H5B C5 H5C 109.5 . . ?
C3 C6 H6A 109.5 . . ?
C3 C6 H6B 109.5 . . ?
H6A C6 H6B 109.5 . . ?
C3 C6 H6C 109.5 . . ?
H6A C6 H6C 109.5 . . ?
H6B C6 H6C 109.5 . . ?
C8 C7 P2 114.55(15) . . ?
C8 C7 Fe1 70.79(11) . . ?
P2 C7 Fe1 72.73(7) . . ?
C8 C7 H7 122.7 . . ?
P2 C7 H7 122.7 . . ?
Fe1 C7 H7 125.4 . . ?
C7 C8 C9 110.53(17) . . ?
C7 C8 C11 125.0(3) . . ?
C9 C8 C11 124.5(3) . . ?
C7 C8 Fe1 69.41(11) . . ?
C9 C8 Fe1 69.29(10) . . ?
C11 C8 Fe1 129.93(15) . . ?
C10 C9 C8 111.44(17) . . ?
C10 C9 C12 124.4(2) . . ?
C8 C9 C12 124.1(2) . . ?
C10 C9 Fe1 69.99(11) . . ?
C8 C9 Fe1 70.49(10) . . ?
C12 C9 Fe1 128.20(15) . . ?
C9 C10 P2 115.01(15) . . ?
C9 C10 Fe1 70.48(11) . . ?
P2 C10 Fe1 73.00(7) . . ?
C9 C10 H10 122.5 . . ?
P2 C10 H10 122.5 . . ?
Fe1 C10 H10 125.7 . . ?
C8 C11 H11A 109.5 . . ?
C8 C11 H11B 109.5 . . ?
H11A C11 H11B 109.5 . . ?
C8 C11 H11C 109.5 . . ?
H11A C11 H11C 109.5 . . ?
H11B C11 H11C 109.5 . . ?
C9 C12 H12A 109.5 . . ?
C9 C12 H12B 109.5 . . ?
H12A C12 H12B 109.5 . . ?
C9 C12 H12C 109.5 . . ?
H12A C12 H12C 109.5 . . ?
H12B C12 H12C 109.5 . . ?
O1 C13 C1 122.02(16) . . ?
O1 C13 C14 120.41(17) . . ?
C1 C13 C14 117.53(14) . . ?
C13 C14 C15 113.45(16) . . ?
C13 C14 H14A 108.9 . . ?
C15 C14 H14A 108.9 . . ?
C13 C14 H14B 108.9 . . ?
C15 C14 H14B 108.9 . . ?
H14A C14 H14B 107.7 . . ?
C14 C15 H15A 109.5 . . ?
C14 C15 H15B 109.5 . . ?
H15A C15 H15B 109.5 . . ?
C14 C15 H15C 109.5 . . ?
H15A C15 H15C 109.5 . . ?
H15B C15 H15C 109.5 . . ?

loop_
_geom_bond_atom_site_label_1
_geom_bond_atom_site_label_2
_geom_bond_distance
_geom_bond_site_symmetry_2
_geom_bond_publ_flag
Fe1 C10 2.0689(18) . ?
Fe1 C1 2.0711(14) . ?
Fe1 C7 2.0732(18) . ?
Fe1 C9 2.0753(18) . ?
Fe1 C3 2.0781(17) . ?
Fe1 C4 2.0795(17) . ?
Fe1 C2 2.0829(15) . ?
Fe1 C8 2.0913(17) . ?
Fe1 P1 2.2794(5) . ?
Fe1 P2 2.2848(5) . ?
P1 C4 1.765(2) . ?
P1 C1 1.7917(16) . ?
P2 C10 1.748(2) . ?
P2 C7 1.756(3) . ?
O1 C13 1.216(2) . ?
C1 C2 1.440(2) . ?
C1 C13 1.472(2) . ?
C2 C3 1.424(3) . ?
C2 C5 1.498(2) . ?
C3 C4 1.416(3) . ?
C3 C6 1.501(3) . ?
C4 H4 0.9300 . ?
C5 H5A 0.9600 . ?
C5 H5B 0.9600 . ?
C5 H5C 0.9600 . ?
C6 H6A 0.9600 . ?
C6 H6B 0.9600 . ?
C6 H6C 0.9600 . ?
C7 C8 1.418(3) . ?
C7 H7 0.9300 . ?
C8 C9 1.433(3) . ?
C8 C11 1.490(3) . ?
C9 C10 1.401(3) . ?
C9 C12 1.500(3) . ?
C10 H10 0.9300 . ?
C11 H11A 0.9600 . ?
C11 H11B 0.9600 . ?
C11 H11C 0.9600 . ?
C12 H12A 0.9600 . ?
C12 H12B 0.9600 . ?
C12 H12C 0.9600 . ?
C13 C14 1.512(2) . ?
C14 C15 1.521(3) . ?
C14 H14A 0.9700 . ?
C14 H14B 0.9700 . ?
C15 H15A 0.9600 . ?
C15 H15B 0.9600 . ?
C15 H15C 0.9600 . ?

loop_
_geom_torsion_atom_site_label_1
_geom_torsion_atom_site_label_2
_geom_torsion_atom_site_label_3
_geom_torsion_atom_site_label_4
_geom_torsion
_geom_torsion_site_symmetry_1
_geom_torsion_site_symmetry_2
_geom_torsion_site_symmetry_3
_geom_torsion_site_symmetry_4
_geom_torsion_publ_flag
C10 Fe1 P1 C4 146.66(10) . . . . ?
C1 Fe1 P1 C4 -107.27(9) . . . . ?
C7 Fe1 P1 C4 63.27(13) . . . . ?
C9 Fe1 P1 C4 -179.01(10) . . . . ?
C3 Fe1 P1 C4 -32.41(9) . . . . ?
C2 Fe1 P1 C4 -73.66(9) . . . . ?
P2 Fe1 P1 C4 97.73(7) . . . . ?
C10 Fe1 P1 C1 -106.07(9) . . . . ?
C7 Fe1 P1 C1 170.54(12) . . . . ?
C9 Fe1 P1 C1 -71.74(10) . . . . ?
C3 Fe1 P1 C1 74.86(8) . . . . ?
C4 Fe1 P1 C1 107.27(9) . . . . ?
C2 Fe1 P1 C1 33.60(8) . . . . ?
P2 Fe1 P1 C1 -155.01(6) . . . . ?
C1 Fe1 P2 C10 66.64(12) . . . . ?
C7 Fe1 P2 C10 -107.16(11) . . . . ?
C9 Fe1 P2 C10 -32.53(10) . . . . ?
C3 Fe1 P2 C10 -175.67(10) . . . . ?
C4 Fe1 P2 C10 149.60(9) . . . . ?
C8 Fe1 P2 C10 -74.19(10) . . . . ?
P1 Fe1 P2 C10 100.35(8) . . . . ?
C10 Fe1 P2 C7 107.16(11) . . . . ?
C1 Fe1 P2 C7 173.81(12) . . . . ?
C9 Fe1 P2 C7 74.64(11) . . . . ?
C3 Fe1 P2 C7 -68.51(11) . . . . ?
C4 Fe1 P2 C7 -103.23(10) . . . . ?
C8 Fe1 P2 C7 32.97(11) . . . . ?
P1 Fe1 P2 C7 -152.49(9) . . . . ?
C4 P1 C1 C2 -1.93(12) . . . . ?
Fe1 P1 C1 C2 -58.01(10) . . . . ?
C4 P1 C1 C13 177.09(14) . . . . ?
Fe1 P1 C1 C13 121.01(14) . . . . ?
C4 P1 C1 Fe1 56.08(6) . . . . ?
C10 Fe1 C1 C2 -142.92(11) . . . . ?
C7 Fe1 C1 C2 -30.3(4) . . . . ?
C9 Fe1 C1 C2 -101.09(11) . . . . ?
C3 Fe1 C1 C2 34.93(10) . . . . ?
C4 Fe1 C1 C2 76.86(11) . . . . ?
C8 Fe1 C1 C2 -62.23(13) . . . . ?
P1 Fe1 C1 C2 124.12(11) . . . . ?
P2 Fe1 C1 C2 170.09(8) . . . . ?
C10 Fe1 C1 C13 -24.83(15) . . . . ?
C7 Fe1 C1 C13 87.8(4) . . . . ?
C9 Fe1 C1 C13 17.01(15) . . . . ?
C3 Fe1 C1 C13 153.03(15) . . . . ?
C4 Fe1 C1 C13 -165.05(15) . . . . ?
C2 Fe1 C1 C13 118.10(17) . . . . ?
C8 Fe1 C1 C13 55.87(16) . . . . ?
P1 Fe1 C1 C13 -117.78(14) . . . . ?
P2 Fe1 C1 C13 -71.82(16) . . . . ?
C10 Fe1 C1 P1 92.96(8) . . . . ?
C7 Fe1 C1 P1 -154.4(3) . . . . ?
C9 Fe1 C1 P1 134.79(7) . . . . ?
C3 Fe1 C1 P1 -89.19(7) . . . . ?
C4 Fe1 C1 P1 -47.26(7) . . . . ?
C2 Fe1 C1 P1 -124.12(11) . . . . ?
C8 Fe1 C1 P1 173.65(8) . . . . ?
P2 Fe1 C1 P1 45.97(11) . . . . ?
C13 C1 C2 C3 -177.11(14) . . . . ?
P1 C1 C2 C3 1.90(17) . . . . ?
Fe1 C1 C2 C3 -57.10(11) . . . . ?
C13 C1 C2 C5 4.3(2) . . . . ?
P1 C1 C2 C5 -176.70(13) . . . . ?
Fe1 C1 C2 C5 124.31(16) . . . . ?
C13 C1 C2 Fe1 -120.01(15) . . . . ?
P1 C1 C2 Fe1 58.99(8) . . . . ?
C10 Fe1 C2 C3 -174.88(12) . . . . ?
C1 Fe1 C2 C3 123.52(14) . . . . ?
C7 Fe1 C2 C3 -64.82(13) . . . . ?
C9 Fe1 C2 C3 -143.12(11) . . . . ?
C4 Fe1 C2 C3 34.76(10) . . . . ?
C8 Fe1 C2 C3 -101.32(12) . . . . ?
P1 Fe1 C2 C3 84.03(9) . . . . ?
C10 Fe1 C2 C1 61.61(15) . . . . ?
C7 Fe1 C2 C1 171.66(11) . . . . ?
C9 Fe1 C2 C1 93.36(11) . . . . ?
C3 Fe1 C2 C1 -123.52(14) . . . . ?
C4 Fe1 C2 C1 -88.76(11) . . . . ?
C8 Fe1 C2 C1 135.16(11) . . . . ?
P1 Fe1 C2 C1 -39.49(8) . . . . ?
C10 Fe1 C2 C5 -57.6(2) . . . . ?
C1 Fe1 C2 C5 -119.2(2) . . . . ?
C7 Fe1 C2 C5 52.5(2) . . . . ?
C9 Fe1 C2 C5 -25.84(18) . . . . ?
C3 Fe1 C2 C5 117.28(19) . . . . ?
C4 Fe1 C2 C5 152.04(18) . . . . ?
C8 Fe1 C2 C5 15.96(18) . . . . ?
P1 Fe1 C2 C5 -158.70(17) . . . . ?
C1 C2 C3 C4 -0.73(19) . . . . ?
C5 C2 C3 C4 177.89(15) . . . . ?
Fe1 C2 C3 C4 -57.53(12) . . . . ?
C1 C2 C3 C6 178.64(16) . . . . ?
C5 C2 C3 C6 -2.7(3) . . . . ?
Fe1 C2 C3 C6 121.84(17) . . . . ?
C1 C2 C3 Fe1 56.79(11) . . . . ?
C5 C2 C3 Fe1 -124.58(15) . . . . ?
C1 Fe1 C3 C4 88.45(11) . . . . ?
C7 Fe1 C3 C4 -103.89(12) . . . . ?
C9 Fe1 C3 C4 -178.18(11) . . . . ?
C2 Fe1 C3 C4 123.82(14) . . . . ?
C8 Fe1 C3 C4 -145.29(12) . . . . ?
P1 Fe1 C3 C4 38.07(9) . . . . ?
P2 Fe1 C3 C4 -59.01(12) . . . . ?
C1 Fe1 C3 C2 -35.37(9) . . . . ?
C7 Fe1 C3 C2 132.29(11) . . . . ?
C9 Fe1 C3 C2 58.00(14) . . . . ?
C4 Fe1 C3 C2 -123.82(14) . . . . ?
C8 Fe1 C3 C2 90.89(11) . . . . ?
P1 Fe1 C3 C2 -85.75(9) . . . . ?
P2 Fe1 C3 C2 177.17(7) . . . . ?
C1 Fe1 C3 C6 -154.2(2) . . . . ?
C7 Fe1 C3 C6 13.5(2) . . . . ?
C9 Fe1 C3 C6 -60.8(2) . . . . ?
C4 Fe1 C3 C6 117.4(2) . . . . ?
C2 Fe1 C3 C6 -118.8(2) . . . . ?
C8 Fe1 C3 C6 -27.9(2) . . . . ?
P1 Fe1 C3 C6 155.47(19) . . . . ?
P2 Fe1 C3 C6 58.4(2) . . . . ?
C2 C3 C4 P1 -0.76(19) . . . . ?
C6 C3 C4 P1 179.86(14) . . . . ?
Fe1 C3 C4 P1 -58.30(10) . . . . ?
C2 C3 C4 Fe1 57.55(12) . . . . ?
C6 C3 C4 Fe1 -121.83(17) . . . . ?
C1 P1 C4 C3 1.52(13) . . . . ?
Fe1 P1 C4 C3 57.12(11) . . . . ?
C1 P1 C4 Fe1 -55.60(6) . . . . ?
C10 Fe1 C4 C3 175.54(12) . . . . ?
C1 Fe1 C4 C3 -77.63(10) . . . . ?
C7 Fe1 C4 C3 88.97(12) . . . . ?
C2 Fe1 C4 C3 -34.92(10) . . . . ?
C8 Fe1 C4 C3 53.58(15) . . . . ?
P1 Fe1 C4 C3 -125.75(12) . . . . ?
P2 Fe1 C4 C3 138.46(9) . . . . ?
C10 Fe1 C4 P1 -58.70(13) . . . . ?
C1 Fe1 C4 P1 48.12(6) . . . . ?
C7 Fe1 C4 P1 -145.28(9) . . . . ?
C3 Fe1 C4 P1 125.75(12) . . . . ?
C2 Fe1 C4 P1 90.84(7) . . . . ?
C8 Fe1 C4 P1 179.34(9) . . . . ?
P2 Fe1 C4 P1 -95.78(5) . . . . ?
C10 P2 C7 C8 -2.74(15) . . . . ?
Fe1 P2 C7 C8 -58.61(12) . . . . ?
C10 P2 C7 Fe1 55.86(7) . . . . ?
C10 Fe1 C7 C8 77.48(13) . . . . ?
C1 Fe1 C7 C8 -39.7(4) . . . . ?
C9 Fe1 C7 C8 35.60(12) . . . . ?
C3 Fe1 C7 C8 -101.12(13) . . . . ?
C4 Fe1 C7 C8 -142.56(12) . . . . ?
C2 Fe1 C7 C8 -64.14(15) . . . . ?
P1 Fe1 C7 C8 172.96(9) . . . . ?
P2 Fe1 C7 C8 124.69(14) . . . . ?
C10 Fe1 C7 P2 -47.21(8) . . . . ?
C1 Fe1 C7 P2 -164.4(3) . . . . ?
C9 Fe1 C7 P2 -89.10(9) . . . . ?
C3 Fe1 C7 P2 134.19(8) . . . . ?
C4 Fe1 C7 P2 92.75(8) . . . . ?
C2 Fe1 C7 P2 171.16(7) . . . . ?
C8 Fe1 C7 P2 -124.69(14) . . . . ?
P1 Fe1 C7 P2 48.27(13) . . . . ?
P2 C7 C8 C9 2.6(2) . . . . ?
Fe1 C7 C8 C9 -57.05(13) . . . . ?
P2 C7 C8 C11 -175.29(16) . . . . ?
Fe1 C7 C8 C11 125.0(2) . . . . ?
P2 C7 C8 Fe1 59.68(10) . . . . ?
C10 Fe1 C8 C7 -87.75(13) . . . . ?
C1 Fe1 C8 C7 169.14(12) . . . . ?
C9 Fe1 C8 C7 -122.85(17) . . . . ?
C3 Fe1 C8 C7 91.08(13) . . . . ?
C4 Fe1 C8 C7 58.21(16) . . . . ?
C2 Fe1 C8 C7 132.69(12) . . . . ?
P2 Fe1 C8 C7 -38.61(11) . . . . ?
C10 Fe1 C8 C9 35.09(11) . . . . ?
C1 Fe1 C8 C9 -68.01(13) . . . . ?
C7 Fe1 C8 C9 122.85(17) . . . . ?
C3 Fe1 C8 C9 -146.07(11) . . . . ?
C4 Fe1 C8 C9 -178.94(11) . . . . ?
C2 Fe1 C8 C9 -104.46(11) . . . . ?
P2 Fe1 C8 C9 84.24(10) . . . . ?
C10 Fe1 C8 C11 153.3(3) . . . . ?
C1 Fe1 C8 C11 50.2(3) . . . . ?
C7 Fe1 C8 C11 -119.0(4) . . . . ?
C9 Fe1 C8 C11 118.2(4) . . . . ?
C3 Fe1 C8 C11 -27.9(3) . . . . ?
C4 Fe1 C8 C11 -60.7(4) . . . . ?
C2 Fe1 C8 C11 13.7(3) . . . . ?
P2 Fe1 C8 C11 -157.6(3) . . . . ?
C7 C8 C9 C10 -0.9(2) . . . . ?
C11 C8 C9 C10 177.01(18) . . . . ?
Fe1 C8 C9 C10 -58.04(13) . . . . ?
C7 C8 C9 C12 -179.35(18) . . . . ?
C11 C8 C9 C12 -1.4(3) . . . . ?
Fe1 C8 C9 C12 123.53(19) . . . . ?
C7 C8 C9 Fe1 57.12(13) . . . . ?
C11 C8 C9 Fe1 -124.95(19) . . . . ?
C1 Fe1 C9 C10 -105.78(12) . . . . ?
C7 Fe1 C9 C10 87.57(13) . . . . ?
C3 Fe1 C9 C10 175.81(11) . . . . ?
C2 Fe1 C9 C10 -148.64(11) . . . . ?
C8 Fe1 C9 C10 122.81(16) . . . . ?
P1 Fe1 C9 C10 -57.74(13) . . . . ?
P2 Fe1 C9 C10 38.17(10) . . . . ?
C10 Fe1 C9 C8 -122.81(16) . . . . ?
C1 Fe1 C9 C8 131.41(11) . . . . ?
C7 Fe1 C9 C8 -35.24(12) . . . . ?
C3 Fe1 C9 C8 53.00(15) . . . . ?
C2 Fe1 C9 C8 88.55(12) . . . . ?
P1 Fe1 C9 C8 179.45(9) . . . . ?
P2 Fe1 C9 C8 -84.64(11) . . . . ?
C10 Fe1 C9 C12 118.6(3) . . . . ?
C1 Fe1 C9 C12 12.8(3) . . . . ?
C7 Fe1 C9 C12 -153.8(3) . . . . ?
C3 Fe1 C9 C12 -65.6(3) . . . . ?
C2 Fe1 C9 C12 -30.1(3) . . . . ?
C8 Fe1 C9 C12 -118.6(3) . . . . ?
P1 Fe1 C9 C12 60.8(3) . . . . ?
P2 Fe1 C9 C12 156.7(3) . . . . ?
C8 C9 C10 P2 -1.2(2) . . . . ?
C12 C9 C10 P2 177.27(16) . . . . ?
Fe1 C9 C10 P2 -59.49(11) . . . . ?
C8 C9 C10 Fe1 58.33(13) . . . . ?
C12 C9 C10 Fe1 -123.24(19) . . . . ?
C7 P2 C10 C9 2.20(15) . . . . ?
Fe1 P2 C10 C9 58.12(12) . . . . ?
C7 P2 C10 Fe1 -55.92(7) . . . . ?
C1 Fe1 C10 C9 89.38(12) . . . . ?
C7 Fe1 C10 C9 -77.87(13) . . . . ?
C4 Fe1 C10 C9 -177.89(12) . . . . ?
C2 Fe1 C10 C9 50.86(16) . . . . ?
C8 Fe1 C10 C9 -35.68(12) . . . . ?
P1 Fe1 C10 C9 140.81(10) . . . . ?
P2 Fe1 C10 C9 -125.28(14) . . . . ?
C1 Fe1 C10 P2 -145.34(6) . . . . ?
C7 Fe1 C10 P2 47.41(9) . . . . ?
C9 Fe1 C10 P2 125.28(14) . . . . ?
C4 Fe1 C10 P2 -52.62(14) . . . . ?
C2 Fe1 C10 P2 176.13(7) . . . . ?
C8 Fe1 C10 P2 89.60(9) . . . . ?
P1 Fe1 C10 P2 -93.91(6) . . . . ?
C2 C1 C13 O1 -12.5(3) . . . . ?
P1 C1 C13 O1 168.60(16) . . . . ?
Fe1 C1 C13 O1 -101.1(2) . . . . ?
C2 C1 C13 C14 169.65(16) . . . . ?
P1 C1 C13 C14 -9.3(2) . . . . ?
Fe1 C1 C13 C14 81.01(18) . . . . ?
O1 C13 C14 C15 9.2(3) . . . . ?
C1 C13 C14 C15 -172.93(17) . . . . ?
